data_7160755
loop_
_publ_author_name
'Arutiunov, Nikolai A.'
'Zatsepilina, Anna M.'
'Tolstov, Kirill V.'
'Shtal, Daria A.'
'Momotova, Daria S.'
'Aksenov, Dmitrii A.'
'Aksenov, Nicolai A.'
'Aksenov, Alexander V.'

_publ_section_title
;
 Synthesis of fused indolin-3-one derivatives <i>via</i> (3 +
 2)-cycloaddition of <i>in situ</i> generated 3<i>H</i>-indol-3-one with
 nitrilimines, nitrile oxides and azomethine ylides.
;
_journal_issue 40
_journal_name_full 'Organic &amp; biomolecular chemistry'
_journal_page_first 9198
_journal_page_last 9210
_journal_paper_doi 10.1039/d5ob01186h
_journal_volume 23
_journal_year 2025
_chemical_formula_moiety 'C26 H21 N3 O2'
_chemical_formula_sum 'C26 H21 N3 O2'
_chemical_formula_weight 407.46
_space_group_crystal_system triclinic
_space_group_IT_number 2
_space_group_name_Hall '-P 1'
_space_group_name_H-M_alt 'P -1'
_atom_sites_solution_hydrogens mixed
_atom_sites_solution_primary dual
_audit_creation_date 2025-07-07
_audit_creation_method
;
Olex2 1.3
(compiled 2020.11.12 svn.r5f609507 for OlexSys, GUI svn.r6408)
;
_audit_update_record
;
2025-07-07 deposited with the CCDC.	2025-09-29 downloaded from the CCDC.
;
_cell_angle_alpha 68.051(4)
_cell_angle_beta 80.115(3)
_cell_angle_gamma 89.958(3)
_cell_formula_units_Z 4
_cell_length_a 10.0806(3)
_cell_length_b 13.6026(5)
_cell_length_c 16.0009(6)
_cell_measurement_reflns_used 12001
_cell_measurement_temperature 293(2)
_cell_measurement_theta_max 75.7520
_cell_measurement_theta_min 5.4890
_cell_volume 2000.00(14)
_computing_cell_refinement 'CrysAlisPro 1.171.43.90 (Rigaku OD, 2023)'
_computing_data_collection 'CrysAlisPro system (CCD 43.90 64-bit (release 15-09-2023))'
_computing_data_reduction 'CrysAlisPro 1.171.43.90 (Rigaku OD, 2023)'
_computing_molecular_graphics 'Olex2 1.3 (Dolomanov et al., 2009)'
_computing_publication_material 'Olex2 1.3 (Dolomanov et al., 2009)'
_computing_structure_refinement 'SHELXL 2018/3 (Sheldrick, 2015)'
_computing_structure_solution 'SHELXT  (Sheldrick, 2015)'
_diffrn_ambient_temperature 293(2)
_diffrn_detector 'CCD plate'
_diffrn_detector_area_resol_mean 5.2529
_diffrn_detector_type AtlasS2
_diffrn_measured_fraction_theta_full 1.000
_diffrn_measured_fraction_theta_max 0.5684
_diffrn_measurement_details
;
List of Runs (angles in degrees, time in seconds):

  # Type    Start    End  Width  t~exp~   \w     \q     \k     \f   Frames
#--------------------------------------------------------------------------
  1  \w    -72.00  33.00   1.00    1.02    --  -40.44  71.00-174.00  105
  2  \w   -114.00  -9.00   1.00    1.02    --  -40.44 -71.00  54.00  105
  3  \w      9.00 114.00   1.00    1.02    --   40.44  71.00-174.00  105
  4  \w    -33.00  72.00   1.00    1.02    --   40.44 -71.00  54.00  105
  5  \w     81.00 178.00   1.00    4.08    --  112.00  71.00-174.00   97
  6  \w     38.00 143.00   1.00    4.08    --  112.00 -71.00  54.00  105
  7  \w   -120.00   1.00   1.00    1.02    --  -40.44 -19.00 -90.00  121
  8  \w      6.00  80.00   1.00    1.02    --   40.44 -99.00-120.00   74
  9  \w     16.00 115.00   1.00    1.02    --   40.44  38.00 -30.00   99
 10  \w      5.00  31.00   1.00    1.02    --   40.44  86.00  39.44   26
 11  \w      7.00  42.00   1.00    1.02    --   40.44  79.00 -13.67   35
 12  \w     39.00 109.00   1.00    4.08    --  112.00-111.00-180.00   70
 13  \w    103.00 178.00   1.00    4.08    --  112.00  77.00 150.00   75
 14  \w     39.00 109.00   1.00    4.08    --  112.00-111.00 -30.00   70
 15  \w     30.00 106.00   1.00    4.08    --  112.00 -95.00  60.00   76
 16  \w     39.00 109.00   1.00    4.08    --  112.00-111.00 150.00   70
 17  \w     86.00 178.00   1.00    4.08    --  112.00  45.00 -90.00   92
 18  \w     39.00 138.00   1.00    4.08    --  112.00 -45.00-180.00   99
 19  \w     39.00 138.00   1.00    4.08    --  112.00 -45.00-180.00   99
 20  \w     61.00 146.00   1.00    4.08    --  112.00 178.00  30.00   85
 21  \w    104.00 178.00   1.00    4.08    --  112.00 111.00 150.00   74
 22  \w     34.00 146.00   1.00    4.08    --  112.00 -81.00 143.83  112
 23  \w     61.00 146.00   1.00    4.08    --  112.00 178.00 -60.00   85
 24  \w    103.00 178.00   1.00    4.08    --  112.00  77.00 120.00   75
 25  \w     39.00 109.00   1.00    4.08    --  112.00-111.00   0.00   70
 26  \w    103.00 178.00   1.00    4.08    --  112.00  77.00   0.00   75
 27  \w     86.00 178.00   1.00    4.08    --  112.00  45.00 -60.00   92
 28  \w     39.00 109.00   1.00    4.08    --  112.00-111.00 120.00   70
 29  \w    102.00 129.00   1.00    4.08    --  112.00 -45.00 120.00   27
 30  \w     40.00  65.00   1.00    4.08    --  112.00 -95.00  30.00   25
 31  \w     70.00 105.00   1.00    4.08    --  112.00 -95.00  30.00   35
 32  \w     77.00 112.00   1.00    4.08    --  112.00 -45.00  30.00   35
 33  \w     41.00 123.00   1.00    4.08    --  112.00 -61.00-180.00   82
 34  \w     62.00  95.00   1.00    4.08    --  112.00 178.00  30.00   33
 35  \w    105.00 166.00   1.00    4.08    --  112.00 111.00-150.00   61
 36  \w    125.00 174.00   1.00    4.08    --  112.00  45.00-150.00   49
 37  \w    102.00 138.00   1.00    4.08    --  112.00 -45.00 -30.00   36
 38  \w     80.00 109.00   1.00    4.08    --  112.00-111.00-120.00   29
 39  \w    107.00 137.00   1.00    4.08    --  112.00 -45.00-150.00   30
 40  \w    105.00 142.00   1.00    4.08    --  112.00 111.00  60.00   37
 41  \w     49.00  76.00   1.00    4.08    --  112.00 -45.00 -30.00   27
 42  \w     41.00  81.00   1.00    4.08    --  112.00 -61.00 -90.00   40
 43  \w    104.00 160.00   1.00    4.08    --  112.00  77.00-150.00   56
 44  \w     33.00  60.00   1.00    4.08    --  112.00 -15.00  60.00   27
 45  \w    116.00 162.00   1.00    4.08    --  112.00 -15.00  60.00   46
 46  \w     77.00 106.00   1.00    4.08    --  112.00-111.00-150.00   29
 47  \w     81.00 108.00   1.00    4.08    --  112.00-111.00 -90.00   27
 48  \w     55.00 109.00   1.00    4.08    --  112.00-111.00  90.00   54
 49  \w    108.00 135.00   1.00    4.08    --  112.00  77.00-120.00   27
 50  \w     41.00  68.00   1.00    4.08    --  112.00 -95.00 120.00   27
 51  \w     87.00 177.00   1.00    4.08    --  112.00  45.00 150.00   90
 52  \w     83.00 158.00   1.00    4.08    --  112.00  61.00-180.00   75
 53  \w     39.00 109.00   1.00    4.08    --  112.00-111.00  30.00   70
 54  \w    110.00 137.00   1.00    4.08    --  112.00 -77.00 -60.00   27
 55  \w     97.00 124.00   1.00    4.08    --  112.00 -81.00-125.61   27
 56  \w    102.00 129.00   1.00    4.08    --  112.00 -82.00 176.56   27
 57  \w    131.00 167.00   1.00    4.08    --  112.00 111.00  90.00   36
;
_diffrn_measurement_device 'four-circle diffractometer'
_diffrn_measurement_device_type 'SuperNova, Dual, Cu at home/near, AtlasS2'
_diffrn_measurement_method '\w scans'
_diffrn_orient_matrix_type 'CrysAlisPro convention (1999,Acta A55,543-557)'
_diffrn_orient_matrix_UB_11 -0.1120907000
_diffrn_orient_matrix_UB_12 0.0674392000
_diffrn_orient_matrix_UB_13 -0.0423017000
_diffrn_orient_matrix_UB_21 -0.0134840000
_diffrn_orient_matrix_UB_22 0.0495916000
_diffrn_orient_matrix_UB_23 0.0730229000
_diffrn_orient_matrix_UB_31 0.1069335000
_diffrn_orient_matrix_UB_32 0.0893002000
_diffrn_orient_matrix_UB_33 -0.0635163000
_diffrn_radiation_monochromator mirror
_diffrn_radiation_probe x-ray
_diffrn_radiation_type 'Cu K\a'
_diffrn_radiation_wavelength 1.54184
_diffrn_reflns_av_unetI/netI 0.1077
_diffrn_reflns_Laue_measured_fraction_full 1.000
_diffrn_reflns_Laue_measured_fraction_max 0.995
_diffrn_reflns_limit_h_max 12
_diffrn_reflns_limit_h_min -12
_diffrn_reflns_limit_k_max 17
_diffrn_reflns_limit_k_min -17
_diffrn_reflns_limit_l_max 20
_diffrn_reflns_limit_l_min -20
_diffrn_reflns_number 9943
_diffrn_reflns_point_group_measured_fraction_full 1.000
_diffrn_reflns_point_group_measured_fraction_max 0.995
_diffrn_reflns_theta_full 67.684
_diffrn_reflns_theta_max 76.413
_diffrn_reflns_theta_min 3.030
_diffrn_source 'micro-focus sealed X-ray tube'
_diffrn_source_type 'SuperNova (Cu) X-ray Source'
_exptl_absorpt_coefficient_mu 0.696
_exptl_absorpt_correction_T_max 0.889
_exptl_absorpt_correction_T_min 0.848
_exptl_absorpt_correction_type analytical
_exptl_absorpt_process_details
;
CrysAlisPro 1.171.43.90 (Rigaku Oxford Diffraction, 2023)
Analytical numeric absorption correction using a multifaceted crystal
model based on expressions derived by R.C. Clark & J.S. Reid.
(Clark, R. C. & Reid, J. S. (1995). Acta Cryst. A51, 887-897)
Empirical absorption correction using spherical harmonics,
implemented in SCALE3 ABSPACK scaling algorithm.
;
_exptl_crystal_colour 'clear orangish orange'
_exptl_crystal_colour_lustre clear
_exptl_crystal_colour_modifier orangish
_exptl_crystal_colour_primary orange
_exptl_crystal_density_diffrn 1.354
_exptl_crystal_description block
_exptl_crystal_F_000 856.000
_exptl_crystal_preparation 'Prepared by cycloaddition reaction'
_exptl_crystal_recrystallization_method 'Crystallized by slow evaporation of saturated solution in EtOAc.'
_exptl_crystal_size_max 0.31
_exptl_crystal_size_mid 0.24
_exptl_crystal_size_min 0.21
_refine_diff_density_max 0.315
_refine_diff_density_min -0.226
_refine_diff_density_rms 0.051
_refine_ls_extinction_method none
_refine_ls_goodness_of_fit_ref 0.939
_refine_ls_hydrogen_treatment mixed
_refine_ls_matrix_type full
_refine_ls_number_parameters 568
_refine_ls_number_reflns 9943
_refine_ls_number_restraints 0
_refine_ls_restrained_S_all 0.939
_refine_ls_R_factor_all 0.0561
_refine_ls_R_factor_gt 0.0451
_refine_ls_shift/su_max 0.000
_refine_ls_shift/su_mean 0.000
_refine_ls_structure_factor_coef Fsqd
_refine_ls_weighting_details 'w=1/[\s^2^(Fo^2^)+(0.0596P)^2^] where P=(Fo^2^+2Fc^2^)/3'
_refine_ls_weighting_scheme calc
_refine_ls_wR_factor_gt 0.1119
_refine_ls_wR_factor_ref 0.1163
_reflns_Friedel_coverage 0.000
_reflns_number_gt 7540
_reflns_number_total 9943
_reflns_threshold_expression 'I > 2\s(I)'
_twin_special_details
;
Component 2 rotated by -179.9503\% 
around [0.97 -0.00 0.26] (reciprocal) or [1.00 0.00 -0.00] (direct)
;
_cod_data_source_file d5ob01186h3.cif
_cod_data_source_block anna_zam277_2_twin1_hklf5
_cod_depositor_comments 'Adding full bibliography for 7160755--7160757.cif.'
_cod_original_cell_volume 2000.00(13)
_cod_database_code 7160755
_shelx_shelxl_version_number 2018/3
_chemical_oxdiff_formula C26H21N3O2
_shelx_space_group_comment
;
The symmetry employed for this shelxl refinement is uniquely defined
by the following loop, which should always be used as a source of
symmetry information in preference to the above space-group names.
They are only intended as comments.
;
_olex2_refinement_description
;
1. Twinned data refinement
 Scales: 0.5540(11)
 0.4460(11)
2. Fixed Uiso
 At 1.2 times of:
  All C(H) groups, All C(H,H) groups
3.a Ternary CH refined with riding coordinates:
 C16(H16), C42(H42)
3.b Secondary CH2 refined with riding coordinates:
 C19(H19A,H19B), C17(H17A,H17B), C45(H45A,H45B), C18(H18A,H18B), C44(H44A,
 H44B), C43(H43A,H43B)
3.c Aromatic/amide H refined with riding coordinates:
 C10(H10), C2(H2), C47(H47), C14(H14), C5(H5), C21(H21), C11(H11), C51(H51),
 C4(H4), C48(H48), C13(H13), C37(H37), C3(H3A), C41(H41), C49(H49), C38(H38),
 C12(H12), C39(H39), C29(H29), C24(H24), C31(H31), C50(H50), C30(H30), C32(H32),
  C22(H22), C23(H23)
;
_olex2_exptl_crystal_mounting_method 'Mounted on the glass stick by acrylic glue.'
_olex2_submission_special_instructions 'No special instructions were received'
_oxdiff_exptl_absorpt_empirical_details
;
Empirical correction (ABSPACK) includes:
- Absorption correction using spherical harmonics
- Frame scaling
;
_oxdiff_exptl_absorpt_empirical_full_max 1.763
_oxdiff_exptl_absorpt_empirical_full_min 0.647
_oxdiff_twin_integration_method simultaneous
_oxdiff_twin_items 2

loop_
_space_group_symop_operation_xyz
'x, y, z'
'-x, -y, -z'

loop_
_atom_site_label
_atom_site_type_symbol
_atom_site_fract_x
_atom_site_fract_y
_atom_site_fract_z
_atom_site_U_iso_or_equiv
_atom_site_adp_type
_atom_site_occupancy
_atom_site_site_symmetry_order
_atom_site_calc_flag
_atom_site_refinement_flags_posn
_atom_site_refinement_flags_adp
_atom_site_refinement_flags_occupancy
_atom_site_disorder_assembly
_atom_site_disorder_group
O2 O 0.20767(17) 0.43780(12) 0.39711(9) 0.0391(3) Uani 1 1 d . . . . .
O4 O 0.65108(17) 0.06320(12) 0.60500(9) 0.0414(3) Uani 1 1 d . . . . .
O1 O -0.1389(2) 0.42249(14) 0.41845(11) 0.0528(4) Uani 1 1 d . . . . .
N1 N 0.01913(16) 0.40945(12) 0.23816(10) 0.0295(3) Uani 1 1 d . . . . .
O3 O 0.3150(2) 0.08069(13) 0.58852(11) 0.0530(4) Uani 1 1 d . . . . .
N2 N -0.10797(18) 0.55735(13) 0.22222(10) 0.0334(3) Uani 1 1 d . . . . .
N6 N 0.3735(2) -0.07888(16) 0.58022(12) 0.0421(4) Uani 1 1 d . . . . .
N4 N 0.38146(17) 0.07737(13) 0.77447(11) 0.0335(3) Uani 1 1 d . . . . .
N3 N -0.0816(2) 0.58680(17) 0.41614(12) 0.0436(4) Uani 1 1 d . . . . .
N5 N 0.24429(19) -0.06619(14) 0.78151(11) 0.0364(3) Uani 1 1 d . . . . .
C1 C 0.0313(2) 0.30543(14) 0.29670(12) 0.0324(4) Uani 1 1 d . . . . .
C6 C 0.1202(2) 0.29977(16) 0.35627(12) 0.0347(4) Uani 1 1 d . . . . .
C7 C 0.15215(19) 0.40783(15) 0.34806(11) 0.0302(3) Uani 1 1 d . . . . .
C46 C 0.5608(2) -0.05013(14) 0.81373(12) 0.0313(4) Uani 1 1 d . . . . .
C36 C 0.4161(2) -0.17425(17) 0.63746(13) 0.0383(4) Uani 1 1 d . . . . .
C15 C -0.00807(19) 0.56015(14) 0.27883(11) 0.0296(3) Uani 1 1 d . . . . .
C8 C 0.09917(18) 0.48175(13) 0.26218(10) 0.0263(3) Uani 1 1 d . . . . .
C20 C 0.0380(2) 0.66982(15) 0.27016(12) 0.0333(4) Uani 1 1 d . . . . .
C9 C 0.22346(18) 0.53410(14) 0.18812(11) 0.0279(3) Uani 1 1 d . . . . .
C40 C 0.4175(2) -0.17135(15) 0.72357(12) 0.0348(4) Uani 1 1 d . . . . .
C10 C 0.2422(2) 0.52057(17) 0.10474(12) 0.0359(4) Uani 1 1 d . . . . .
H10 H 0.178128 0.479896 0.093860 0.043 Uiso 1 1 calc R U . . .
C2 C -0.0341(2) 0.21314(17) 0.29996(16) 0.0431(5) Uani 1 1 d . . . . .
H2 H -0.098172 0.216087 0.263746 0.052 Uiso 1 1 calc R U . . .
C28 C 0.5406(2) 0.19418(16) 0.65559(13) 0.0363(4) Uani 1 1 d . . . . .
C16 C -0.1142(2) 0.44951(16) 0.22199(13) 0.0351(4) Uani 1 1 d . . . . .
H16 H -0.186045 0.404490 0.270941 0.042 Uiso 1 1 calc R U . . .
C35 C 0.3501(2) -0.00885(16) 0.62180(12) 0.0365(4) Uani 1 1 d . . . . .
C47 C 0.5294(2) -0.05529(16) 0.90345(13) 0.0382(4) Uani 1 1 d . . . . .
H47 H 0.454618 -0.022500 0.920883 0.046 Uiso 1 1 calc R U . . .
C14 C 0.3225(2) 0.59319(16) 0.20411(13) 0.0348(4) Uani 1 1 d . . . . .
H14 H 0.312909 0.601554 0.259882 0.042 Uiso 1 1 calc R U . . .
C26 C 0.4742(2) 0.00873(14) 0.74330(11) 0.0298(3) Uani 1 1 d . . . . .
C27 C 0.5703(2) 0.08826(15) 0.65828(12) 0.0333(4) Uani 1 1 d . . . . .
C52 C -0.0852(2) 0.51145(16) 0.37994(12) 0.0362(4) Uani 1 1 d . . . . .
C34 C 0.3742(2) -0.06476(14) 0.72240(11) 0.0308(4) Uani 1 1 d . . . . .
C25 C -0.0082(2) 0.68018(18) 0.35369(14) 0.0403(4) Uani 1 1 d . . . . .
C5 C 0.1548(2) 0.20269(17) 0.41495(14) 0.0433(5) Uani 1 1 d . . . . .
H5 H 0.216019 0.199484 0.453096 0.052 Uiso 1 1 calc R U . . .
C21 C 0.1127(2) 0.75464(16) 0.19882(14) 0.0414(4) Uani 1 1 d . . . . .
H21 H 0.143585 0.749969 0.142307 0.050 Uiso 1 1 calc R U . . .
C19 C -0.0844(3) 0.63262(17) 0.12582(14) 0.0412(5) Uani 1 1 d . . . . .
H19A H 0.010126 0.639720 0.097652 0.049 Uiso 1 1 calc R U . . .
H19B H -0.114270 0.702098 0.120724 0.049 Uiso 1 1 calc R U . . .
C11 C 0.3551(2) 0.5670(2) 0.03809(14) 0.0458(5) Uani 1 1 d . . . . .
H11 H 0.366538 0.557385 -0.017196 0.055 Uiso 1 1 calc R U . . .
C51 C 0.6731(2) -0.10001(17) 0.78979(14) 0.0393(4) Uani 1 1 d . . . . .
H51 H 0.695391 -0.098327 0.730387 0.047 Uiso 1 1 calc R U . . .
C33 C 0.4218(2) 0.18362(16) 0.71856(14) 0.0364(4) Uani 1 1 d . . . . .
C4 C 0.0956(3) 0.11107(18) 0.41498(18) 0.0512(6) Uani 1 1 d . . . . .
H4 H 0.119238 0.045108 0.452143 0.061 Uiso 1 1 calc R U . . .
C48 C 0.6085(3) -0.10897(18) 0.96753(15) 0.0476(5) Uani 1 1 d . . . . .
H48 H 0.585565 -0.112729 1.027526 0.057 Uiso 1 1 calc R U . . .
C13 C 0.4357(2) 0.63960(18) 0.13629(15) 0.0429(5) Uani 1 1 d . . . . .
H13 H 0.501422 0.678922 0.147131 0.052 Uiso 1 1 calc R U . . .
C37 C 0.4538(3) -0.2613(2) 0.61657(17) 0.0518(6) Uani 1 1 d . . . . .
H37 H 0.452580 -0.261671 0.558710 0.062 Uiso 1 1 calc R U . . .
C17 C -0.1442(3) 0.46254(19) 0.12759(16) 0.0478(5) Uani 1 1 d . . . . .
H17A H -0.067737 0.444705 0.091296 0.057 Uiso 1 1 calc R U . . .
H17B H -0.222774 0.417451 0.133940 0.057 Uiso 1 1 calc R U . . .
C3 C 0.0006(3) 0.11688(17) 0.35960(18) 0.0514(6) Uani 1 1 d . . . . .
H3A H -0.040820 0.054202 0.362748 0.062 Uiso 1 1 calc R U . . .
C41 C 0.4570(3) -0.25866(16) 0.79045(14) 0.0417(4) Uani 1 1 d . . . . .
H41 H 0.457836 -0.258537 0.848432 0.050 Uiso 1 1 calc R U . . .
C49 C 0.7206(3) -0.15651(19) 0.94220(16) 0.0494(5) Uani 1 1 d . . . . .
H49 H 0.774540 -0.191154 0.984604 0.059 Uiso 1 1 calc R U . . .
C38 C 0.4937(3) -0.3482(2) 0.68450(19) 0.0539(6) Uani 1 1 d . . . . .
H38 H 0.519419 -0.407751 0.672086 0.065 Uiso 1 1 calc R U . . .
C12 C 0.4512(2) 0.6279(2) 0.05335(14) 0.0482(5) Uani 1 1 d . . . . .
H12 H 0.525909 0.660635 0.007866 0.058 Uiso 1 1 calc R U . . .
C39 C 0.4956(3) -0.34718(18) 0.77019(18) 0.0501(5) Uani 1 1 d . . . . .
H39 H 0.522816 -0.405917 0.814875 0.060 Uiso 1 1 calc R U . . .
C29 C 0.6020(3) 0.29365(17) 0.59688(15) 0.0460(5) Uani 1 1 d . . . . .
H29 H 0.682839 0.300004 0.556601 0.055 Uiso 1 1 calc R U . . .
C45 C 0.2151(3) -0.14834(19) 0.87512(14) 0.0457(5) Uani 1 1 d . . . . .
H45A H 0.294260 -0.159784 0.903680 0.055 Uiso 1 1 calc R U . . .
H45B H 0.180907 -0.215194 0.875566 0.055 Uiso 1 1 calc R U . . .
C42 C 0.2383(2) 0.03860(17) 0.78859(14) 0.0387(4) Uani 1 1 d . . . . .
H42 H 0.193492 0.087125 0.741079 0.046 Uiso 1 1 calc R U . . .
C24 C 0.0202(3) 0.7716(2) 0.3680(2) 0.0591(7) Uani 1 1 d . . . . .
H24 H -0.010817 0.776886 0.424239 0.071 Uiso 1 1 calc R U . . .
C31 C 0.4160(3) 0.37140(19) 0.6604(2) 0.0571(6) Uani 1 1 d . . . . .
H31 H 0.373342 0.432059 0.660376 0.069 Uiso 1 1 calc R U . . .
C50 C 0.7523(3) -0.1524(2) 0.85396(17) 0.0494(5) Uani 1 1 d . . . . .
H50 H 0.827579 -0.185005 0.836920 0.059 Uiso 1 1 calc R U . . .
C30 C 0.5382(3) 0.38286(18) 0.6007(2) 0.0550(6) Uani 1 1 d . . . . .
H30 H 0.577215 0.450369 0.563255 0.066 Uiso 1 1 calc R U . . .
C18 C -0.1703(3) 0.5796(2) 0.08341(17) 0.0535(6) Uani 1 1 d . . . . .
H18A H -0.142181 0.606046 0.017315 0.064 Uiso 1 1 calc R U . . .
H18B H -0.265031 0.590969 0.098057 0.064 Uiso 1 1 calc R U . . .
C44 C 0.1070(3) -0.0973(3) 0.9215(2) 0.0647(7) Uani 1 1 d . . . . .
H44A H 0.019976 -0.105960 0.906132 0.078 Uiso 1 1 calc R U . . .
H44B H 0.099181 -0.128322 0.987652 0.078 Uiso 1 1 calc R U . . .
C32 C 0.3558(3) 0.27302(18) 0.71990(18) 0.0483(5) Uani 1 1 d . . . . .
H32 H 0.274219 0.266898 0.759346 0.058 Uiso 1 1 calc R U . . .
C43 C 0.1557(3) 0.0180(2) 0.88437(17) 0.0531(6) Uani 1 1 d . . . . .
H43A H 0.211409 0.031820 0.923078 0.064 Uiso 1 1 calc R U . . .
H43B H 0.080127 0.062778 0.880357 0.064 Uiso 1 1 calc R U . . .
C22 C 0.1408(3) 0.84681(18) 0.21286(19) 0.0540(6) Uani 1 1 d . . . . .
H22 H 0.190653 0.904022 0.165235 0.065 Uiso 1 1 calc R U . . .
C23 C 0.0956(3) 0.8545(2) 0.2965(2) 0.0616(7) Uani 1 1 d . . . . .
H23 H 0.116440 0.916466 0.304762 0.074 Uiso 1 1 calc R U . . .
H6 H 0.369(3) -0.063(2) 0.523(2) 0.053(8) Uiso 1 1 d . . . . .
H3 H -0.127(4) 0.579(3) 0.473(2) 0.075(11) Uiso 1 1 d . . . . .

loop_
_atom_site_aniso_label
_atom_site_aniso_U_11
_atom_site_aniso_U_22
_atom_site_aniso_U_33
_atom_site_aniso_U_23
_atom_site_aniso_U_13
_atom_site_aniso_U_12
O2 0.0423(8) 0.0499(8) 0.0270(6) -0.0154(5) -0.0093(5) -0.0004(6)
O4 0.0412(9) 0.0489(8) 0.0331(7) -0.0170(6) -0.0008(5) 0.0035(6)
O1 0.0587(11) 0.0491(8) 0.0362(8) -0.0086(6) 0.0111(7) -0.0061(8)
N1 0.0273(8) 0.0305(7) 0.0310(7) -0.0109(6) -0.0076(5) -0.0019(6)
O3 0.0691(12) 0.0460(8) 0.0419(8) -0.0077(6) -0.0258(7) 0.0102(8)
N2 0.0312(8) 0.0398(8) 0.0288(7) -0.0119(6) -0.0071(6) 0.0054(6)
N6 0.0481(11) 0.0522(10) 0.0280(8) -0.0156(7) -0.0112(7) 0.0022(8)
N4 0.0305(8) 0.0348(8) 0.0372(8) -0.0159(6) -0.0065(6) 0.0055(6)
N3 0.0469(11) 0.0558(11) 0.0300(8) -0.0214(7) -0.0004(7) 0.0048(9)
N5 0.0315(9) 0.0439(9) 0.0345(8) -0.0156(7) -0.0060(6) -0.0001(7)
C1 0.0331(10) 0.0305(8) 0.0309(8) -0.0107(7) -0.0011(6) -0.0003(7)
C6 0.0341(10) 0.0355(9) 0.0307(8) -0.0093(7) -0.0036(7) 0.0017(8)
C7 0.0285(9) 0.0372(9) 0.0219(7) -0.0086(6) -0.0029(6) 0.0009(7)
C46 0.0321(9) 0.0325(8) 0.0309(8) -0.0126(6) -0.0087(6) 0.0017(7)
C36 0.0387(11) 0.0421(10) 0.0353(9) -0.0164(8) -0.0062(7) -0.0017(8)
C15 0.0314(9) 0.0328(8) 0.0238(7) -0.0101(6) -0.0042(6) 0.0024(7)
C8 0.0265(8) 0.0294(7) 0.0231(7) -0.0105(6) -0.0039(6) 0.0003(6)
C20 0.0354(10) 0.0339(8) 0.0327(9) -0.0139(7) -0.0087(7) 0.0063(8)
C9 0.0277(9) 0.0315(8) 0.0241(7) -0.0102(6) -0.0044(6) 0.0016(6)
C40 0.0372(10) 0.0344(9) 0.0326(8) -0.0128(7) -0.0058(7) -0.0025(8)
C10 0.0327(10) 0.0493(10) 0.0286(8) -0.0181(7) -0.0051(7) 0.0005(8)
C2 0.0414(12) 0.0366(10) 0.0517(11) -0.0186(9) -0.0055(9) -0.0035(9)
C28 0.0371(11) 0.0351(9) 0.0379(9) -0.0132(7) -0.0112(7) 0.0016(8)
C16 0.0295(9) 0.0386(9) 0.0368(9) -0.0125(7) -0.0087(7) 0.0004(7)
C35 0.0378(11) 0.0414(10) 0.0290(8) -0.0094(7) -0.0118(7) -0.0007(8)
C47 0.0430(11) 0.0429(10) 0.0342(9) -0.0193(8) -0.0105(7) 0.0061(8)
C14 0.0340(10) 0.0402(9) 0.0307(8) -0.0149(7) -0.0041(7) -0.0033(8)
C26 0.0305(9) 0.0317(8) 0.0289(8) -0.0135(6) -0.0055(6) 0.0043(7)
C27 0.0356(10) 0.0347(9) 0.0297(8) -0.0110(7) -0.0094(7) 0.0026(7)
C52 0.0342(10) 0.0446(10) 0.0268(8) -0.0117(7) -0.0020(6) 0.0060(8)
C34 0.0329(10) 0.0330(8) 0.0264(8) -0.0098(6) -0.0088(6) 0.0008(7)
C25 0.0407(11) 0.0472(11) 0.0392(10) -0.0228(8) -0.0094(8) 0.0079(9)
C5 0.0410(12) 0.0387(10) 0.0396(10) -0.0048(8) -0.0030(8) 0.0070(9)
C21 0.0463(12) 0.0343(9) 0.0409(10) -0.0103(8) -0.0099(8) 0.0038(8)
C19 0.0510(13) 0.0409(10) 0.0312(9) -0.0102(8) -0.0147(8) 0.0090(9)
C11 0.0395(11) 0.0660(14) 0.0293(9) -0.0174(9) -0.0009(7) -0.0040(10)
C51 0.0340(10) 0.0451(10) 0.0391(9) -0.0160(8) -0.0073(7) 0.0083(8)
C33 0.0387(11) 0.0347(9) 0.0403(9) -0.0165(7) -0.0138(7) 0.0076(8)
C4 0.0506(15) 0.0320(10) 0.0547(13) -0.0027(9) 0.0017(9) 0.0073(9)
C48 0.0614(15) 0.0482(11) 0.0393(10) -0.0181(9) -0.0218(9) 0.0079(10)
C13 0.0357(11) 0.0460(11) 0.0421(10) -0.0118(8) -0.0053(8) -0.0091(9)
C37 0.0561(16) 0.0597(13) 0.0510(12) -0.0347(11) -0.0076(10) 0.0032(12)
C17 0.0506(13) 0.0515(12) 0.0527(12) -0.0241(10) -0.0290(10) 0.0072(10)
C3 0.0514(15) 0.0311(10) 0.0631(14) -0.0143(9) 0.0032(10) -0.0044(9)
C41 0.0470(12) 0.0358(9) 0.0390(10) -0.0098(8) -0.0095(8) 0.0004(8)
C49 0.0503(13) 0.0472(11) 0.0500(12) -0.0107(9) -0.0253(10) 0.0071(10)
C38 0.0527(15) 0.0456(12) 0.0703(16) -0.0320(11) -0.0064(11) 0.0042(11)
C12 0.0377(11) 0.0607(13) 0.0349(10) -0.0086(9) 0.0009(8) -0.0091(10)
C39 0.0520(15) 0.0345(10) 0.0602(14) -0.0142(9) -0.0097(10) 0.0012(9)
C29 0.0501(14) 0.0405(11) 0.0452(11) -0.0111(9) -0.0149(9) -0.0035(9)
C45 0.0466(13) 0.0472(11) 0.0366(10) -0.0112(9) -0.0014(8) -0.0057(9)
C42 0.0294(10) 0.0455(10) 0.0417(10) -0.0167(8) -0.0075(7) 0.0060(8)
C24 0.0627(18) 0.0672(16) 0.0661(16) -0.0476(14) -0.0091(12) 0.0054(14)
C31 0.0647(17) 0.0367(11) 0.0815(17) -0.0267(11) -0.0336(13) 0.0156(11)
C50 0.0392(12) 0.0508(12) 0.0541(12) -0.0130(10) -0.0139(9) 0.0140(10)
C30 0.0649(18) 0.0320(10) 0.0686(15) -0.0117(10) -0.0304(12) 0.0011(10)
C18 0.0625(16) 0.0598(14) 0.0473(12) -0.0227(10) -0.0287(11) 0.0151(12)
C44 0.0548(16) 0.0762(18) 0.0516(14) -0.0202(13) 0.0113(11) -0.0066(14)
C32 0.0465(13) 0.0431(11) 0.0649(14) -0.0282(10) -0.0172(10) 0.0129(10)
C43 0.0382(12) 0.0701(15) 0.0534(13) -0.0300(11) 0.0005(9) 0.0095(11)
C22 0.0546(16) 0.0350(10) 0.0693(15) -0.0153(10) -0.0141(11) 0.0003(9)
C23 0.0588(17) 0.0517(14) 0.089(2) -0.0437(14) -0.0144(14) 0.0018(12)

loop_
_atom_type_symbol
_atom_type_description
_atom_type_scat_dispersion_real
_atom_type_scat_dispersion_imag
_atom_type_scat_source
C C 0.0181 0.0091 'International Tables Vol C Tables 4.2.6.8 and 6.1.1.4'
H H 0.0000 0.0000 'International Tables Vol C Tables 4.2.6.8 and 6.1.1.4'
N N 0.0311 0.0180 'International Tables Vol C Tables 4.2.6.8 and 6.1.1.4'
O O 0.0492 0.0322 'International Tables Vol C Tables 4.2.6.8 and 6.1.1.4'

loop_
_exptl_crystal_face_index_h
_exptl_crystal_face_index_k
_exptl_crystal_face_index_l
_exptl_crystal_face_perp_dist
-3 -3 -10 0.1207
5 6 4 0.1205
-4 -5 2 0.1501
3 8 3 0.1361
-2 -8 -7 0.1421
-1 -4 -10 0.1267
-5 -2 -8 0.1118
6 2 3 0.1263
6 4 0 0.1295
-6 -2 -3 0.1304
1 -4 6 0.1533
-7 -1 -1 0.1318
5 -5 0 0.1228
-5 5 0 0.1110
5 -6 -3 0.1275
-3 7 2 0.1368
-5 5 3 0.1250
-4 5 6 0.1283
4 -6 -6 0.1334
0 2 10 0.1045
2 9 5 0.1588
1 -1 -9 0.0878

loop_
_geom_angle_atom_site_label_1
_geom_angle_atom_site_label_2
_geom_angle_atom_site_label_3
_geom_angle
_geom_angle_site_symmetry_1
_geom_angle_site_symmetry_3
_geom_angle_publ_flag
C1 N1 C8 108.66(14) . . ?
C1 N1 C16 121.31(16) . . ?
C8 N1 C16 111.36(15) . . ?
C15 N2 C19 118.05(17) . . ?
C16 N2 C15 106.92(15) . . ?
C16 N2 C19 107.45(15) . . ?
C36 N6 H6 125(2) . . ?
C35 N6 C36 112.16(16) . . ?
C35 N6 H6 123(2) . . ?
C26 N4 C42 111.06(15) . . ?
C33 N4 C26 108.54(15) . . ?
C33 N4 C42 119.21(17) . . ?
C52 N3 C25 111.99(16) . . ?
C52 N3 H3 124(2) . . ?
C25 N3 H3 124(2) . . ?
C34 N5 C45 118.39(18) . . ?
C42 N5 C34 106.73(16) . . ?
C42 N5 C45 108.15(16) . . ?
N1 C1 C6 112.42(17) . . ?
N1 C1 C2 127.02(19) . . ?
C2 C1 C6 120.56(19) . . ?
C1 C6 C7 107.45(17) . . ?
C5 C6 C1 121.4(2) . . ?
C5 C6 C7 130.9(2) . . ?
O2 C7 C6 129.06(17) . . ?
O2 C7 C8 125.06(17) . . ?
C6 C7 C8 105.88(15) . . ?
C47 C46 C26 120.93(18) . . ?
C51 C46 C47 118.23(18) . . ?
C51 C46 C26 120.84(16) . . ?
C40 C36 N6 109.97(18) . . ?
C37 C36 N6 127.8(2) . . ?
C37 C36 C40 122.2(2) . . ?
N2 C15 C8 104.00(14) . . ?
N2 C15 C20 115.25(15) . . ?
N2 C15 C52 105.50(15) . . ?
C20 C15 C8 119.99(16) . . ?
C20 C15 C52 102.03(15) . . ?
C52 C15 C8 109.19(14) . . ?
N1 C8 C7 104.14(14) . . ?
N1 C8 C15 102.35(14) . . ?
N1 C8 C9 112.02(13) . . ?
C7 C8 C15 115.82(13) . . ?
C9 C8 C7 106.60(14) . . ?
C9 C8 C15 115.38(14) . . ?
C25 C20 C15 108.33(17) . . ?
C21 C20 C15 132.84(17) . . ?
C21 C20 C25 118.83(19) . . ?
C10 C9 C8 120.63(16) . . ?
C10 C9 C14 118.82(17) . . ?
C14 C9 C8 120.51(15) . . ?
C36 C40 C34 108.53(17) . . ?
C41 C40 C36 118.97(19) . . ?
C41 C40 C34 132.49(18) . . ?
C9 C10 H10 119.7 . . ?
C11 C10 C9 120.67(19) . . ?
C11 C10 H10 119.7 . . ?
C1 C2 H2 121.4 . . ?
C3 C2 C1 117.1(2) . . ?
C3 C2 H2 121.4 . . ?
C33 C28 C27 107.42(18) . . ?
C29 C28 C27 130.5(2) . . ?
C29 C28 C33 121.7(2) . . ?
N1 C16 H16 110.5 . . ?
N1 C16 C17 114.19(17) . . ?
N2 C16 N1 105.16(15) . . ?
N2 C16 H16 110.5 . . ?
N2 C16 C17 105.65(16) . . ?
C17 C16 H16 110.5 . . ?
O3 C35 N6 126.89(18) . . ?
O3 C35 C34 125.61(19) . . ?
N6 C35 C34 107.50(17) . . ?
C46 C47 H47 119.6 . . ?
C46 C47 C48 120.8(2) . . ?
C48 C47 H47 119.6 . . ?
C9 C14 H14 120.1 . . ?
C13 C14 C9 119.84(18) . . ?
C13 C14 H14 120.1 . . ?
N4 C26 C46 112.46(14) . . ?
N4 C26 C27 103.79(14) . . ?
N4 C26 C34 102.24(15) . . ?
C46 C26 C27 107.33(15) . . ?
C46 C26 C34 115.05(15) . . ?
C27 C26 C34 115.41(14) . . ?
O4 C27 C28 128.81(18) . . ?
O4 C27 C26 124.72(17) . . ?
C28 C27 C26 106.44(16) . . ?
O1 C52 N3 126.63(18) . . ?
O1 C52 C15 125.79(19) . . ?
N3 C52 C15 107.57(17) . . ?
N5 C34 C40 115.87(16) . . ?
N5 C34 C35 105.48(16) . . ?
N5 C34 C26 104.55(14) . . ?
C40 C34 C35 101.78(15) . . ?
C40 C34 C26 118.92(16) . . ?
C35 C34 C26 109.43(15) . . ?
C20 C25 N3 110.05(18) . . ?
C24 C25 N3 127.8(2) . . ?
C24 C25 C20 122.1(2) . . ?
C6 C5 H5 120.9 . . ?
C4 C5 C6 118.1(2) . . ?
C4 C5 H5 120.9 . . ?
C20 C21 H21 120.4 . . ?
C20 C21 C22 119.2(2) . . ?
C22 C21 H21 120.4 . . ?
N2 C19 H19A 111.4 . . ?
N2 C19 H19B 111.4 . . ?
N2 C19 C18 101.87(19) . . ?
H19A C19 H19B 109.3 . . ?
C18 C19 H19A 111.4 . . ?
C18 C19 H19B 111.4 . . ?
C10 C11 H11 119.9 . . ?
C10 C11 C12 120.26(19) . . ?
C12 C11 H11 119.9 . . ?
C46 C51 H51 119.7 . . ?
C46 C51 C50 120.5(2) . . ?
C50 C51 H51 119.7 . . ?
C28 C33 N4 112.57(18) . . ?
C32 C33 N4 127.1(2) . . ?
C32 C33 C28 120.3(2) . . ?
C5 C4 H4 119.8 . . ?
C5 C4 C3 120.4(2) . . ?
C3 C4 H4 119.8 . . ?
C47 C48 H48 119.9 . . ?
C49 C48 C47 120.1(2) . . ?
C49 C48 H48 119.9 . . ?
C14 C13 H13 119.6 . . ?
C12 C13 C14 120.7(2) . . ?
C12 C13 H13 119.6 . . ?
C36 C37 H37 121.0 . . ?
C36 C37 C38 118.1(2) . . ?
C38 C37 H37 121.0 . . ?
C16 C17 H17A 110.8 . . ?
C16 C17 H17B 110.8 . . ?
H17A C17 H17B 108.9 . . ?
C18 C17 C16 104.53(18) . . ?
C18 C17 H17A 110.8 . . ?
C18 C17 H17B 110.8 . . ?
C2 C3 C4 122.2(2) . . ?
C2 C3 H3A 118.9 . . ?
C4 C3 H3A 118.9 . . ?
C40 C41 H41 120.3 . . ?
C40 C41 C39 119.4(2) . . ?
C39 C41 H41 120.3 . . ?
C48 C49 H49 120.2 . . ?
C50 C49 C48 119.6(2) . . ?
C50 C49 H49 120.2 . . ?
C37 C38 H38 119.6 . . ?
C39 C38 C37 120.7(2) . . ?
C39 C38 H38 119.6 . . ?
C11 C12 H12 120.2 . . ?
C13 C12 C11 119.6(2) . . ?
C13 C12 H12 120.2 . . ?
C41 C39 H39 119.7 . . ?
C38 C39 C41 120.6(2) . . ?
C38 C39 H39 119.7 . . ?
C28 C29 H29 121.1 . . ?
C30 C29 C28 117.7(2) . . ?
C30 C29 H29 121.1 . . ?
N5 C45 H45A 111.6 . . ?
N5 C45 H45B 111.6 . . ?
N5 C45 C44 100.7(2) . . ?
H45A C45 H45B 109.4 . . ?
C44 C45 H45A 111.6 . . ?
C44 C45 H45B 111.6 . . ?
N4 C42 H42 110.4 . . ?
N4 C42 C43 114.81(18) . . ?
N5 C42 N4 105.19(16) . . ?
N5 C42 H42 110.4 . . ?
N5 C42 C43 105.29(18) . . ?
C43 C42 H42 110.4 . . ?
C25 C24 H24 120.9 . . ?
C23 C24 C25 118.1(2) . . ?
C23 C24 H24 120.9 . . ?
C30 C31 H31 118.8 . . ?
C32 C31 H31 118.8 . . ?
C32 C31 C30 122.4(2) . . ?
C51 C50 H50 119.7 . . ?
C49 C50 C51 120.7(2) . . ?
C49 C50 H50 119.7 . . ?
C29 C30 C31 120.1(2) . . ?
C29 C30 H30 119.9 . . ?
C31 C30 H30 119.9 . . ?
C19 C18 C17 102.97(18) . . ?
C19 C18 H18A 111.2 . . ?
C19 C18 H18B 111.2 . . ?
C17 C18 H18A 111.2 . . ?
C17 C18 H18B 111.2 . . ?
H18A C18 H18B 109.1 . . ?
C45 C44 H44A 110.9 . . ?
C45 C44 H44B 110.9 . . ?
H44A C44 H44B 108.9 . . ?
C43 C44 C45 104.3(2) . . ?
C43 C44 H44A 110.9 . . ?
C43 C44 H44B 110.9 . . ?
C33 C32 H32 121.2 . . ?
C31 C32 C33 117.6(3) . . ?
C31 C32 H32 121.2 . . ?
C42 C43 H43A 110.8 . . ?
C42 C43 H43B 110.8 . . ?
C44 C43 C42 104.7(2) . . ?
C44 C43 H43A 110.8 . . ?
C44 C43 H43B 110.8 . . ?
H43A C43 H43B 108.9 . . ?
C21 C22 H22 119.6 . . ?
C23 C22 C21 120.9(2) . . ?
C23 C22 H22 119.6 . . ?
C24 C23 C22 120.9(2) . . ?
C24 C23 H23 119.6 . . ?
C22 C23 H23 119.6 . . ?

loop_
_geom_bond_atom_site_label_1
_geom_bond_atom_site_label_2
_geom_bond_distance
_geom_bond_site_symmetry_2
_geom_bond_publ_flag
O2 C7 1.219(2) . ?
O4 C27 1.218(3) . ?
O1 C52 1.211(3) . ?
N1 C1 1.394(2) . ?
N1 C8 1.468(2) . ?
N1 C16 1.477(3) . ?
O3 C35 1.213(3) . ?
N2 C15 1.475(2) . ?
N2 C16 1.470(3) . ?
N2 C19 1.476(2) . ?
N6 C36 1.397(3) . ?
N6 C35 1.351(3) . ?
N6 H6 0.86(3) . ?
N4 C26 1.477(2) . ?
N4 C33 1.401(3) . ?
N4 C42 1.487(3) . ?
N3 C52 1.356(3) . ?
N3 C25 1.399(3) . ?
N3 H3 0.92(4) . ?
N5 C34 1.474(3) . ?
N5 C45 1.475(3) . ?
N5 C42 1.472(3) . ?
C1 C6 1.399(3) . ?
C1 C2 1.398(3) . ?
C6 C7 1.457(3) . ?
C6 C5 1.390(3) . ?
C7 C8 1.550(2) . ?
C46 C47 1.391(3) . ?
C46 C26 1.528(2) . ?
C46 C51 1.390(3) . ?
C36 C40 1.395(3) . ?
C36 C37 1.382(3) . ?
C15 C8 1.578(2) . ?
C15 C20 1.511(3) . ?
C15 C52 1.558(2) . ?
C8 C9 1.530(2) . ?
C20 C25 1.396(3) . ?
C20 C21 1.387(3) . ?
C9 C10 1.395(2) . ?
C9 C14 1.397(3) . ?
C40 C34 1.508(3) . ?
C40 C41 1.382(3) . ?
C10 H10 0.9300 . ?
C10 C11 1.383(3) . ?
C2 H2 0.9300 . ?
C2 C3 1.388(3) . ?
C28 C27 1.458(3) . ?
C28 C33 1.396(3) . ?
C28 C29 1.396(3) . ?
C16 H16 0.9800 . ?
C16 C17 1.537(3) . ?
C35 C34 1.565(2) . ?
C47 H47 0.9300 . ?
C47 C48 1.393(3) . ?
C14 H14 0.9300 . ?
C14 C13 1.393(3) . ?
C26 C27 1.552(3) . ?
C26 C34 1.579(3) . ?
C25 C24 1.384(3) . ?
C5 H5 0.9300 . ?
C5 C4 1.382(4) . ?
C21 H21 0.9300 . ?
C21 C22 1.391(3) . ?
C19 H19A 0.9700 . ?
C19 H19B 0.9700 . ?
C19 C18 1.516(3) . ?
C11 H11 0.9300 . ?
C11 C12 1.384(3) . ?
C51 H51 0.9300 . ?
C51 C50 1.391(3) . ?
C33 C32 1.391(3) . ?
C4 H4 0.9300 . ?
C4 C3 1.396(4) . ?
C48 H48 0.9300 . ?
C48 C49 1.378(4) . ?
C13 H13 0.9300 . ?
C13 C12 1.378(3) . ?
C37 H37 0.9300 . ?
C37 C38 1.389(4) . ?
C17 H17A 0.9700 . ?
C17 H17B 0.9700 . ?
C17 C18 1.526(3) . ?
C3 H3A 0.9300 . ?
C41 H41 0.9300 . ?
C41 C39 1.398(3) . ?
C49 H49 0.9300 . ?
C49 C50 1.373(4) . ?
C38 H38 0.9300 . ?
C38 C39 1.380(4) . ?
C12 H12 0.9300 . ?
C39 H39 0.9300 . ?
C29 H29 0.9300 . ?
C29 C30 1.389(4) . ?
C45 H45A 0.9700 . ?
C45 H45B 0.9700 . ?
C45 C44 1.526(4) . ?
C42 H42 0.9800 . ?
C42 C43 1.537(3) . ?
C24 H24 0.9300 . ?
C24 C23 1.377(4) . ?
C31 H31 0.9300 . ?
C31 C30 1.393(5) . ?
C31 C32 1.384(4) . ?
C50 H50 0.9300 . ?
C30 H30 0.9300 . ?
C18 H18A 0.9700 . ?
C18 H18B 0.9700 . ?
C44 H44A 0.9700 . ?
C44 H44B 0.9700 . ?
C44 C43 1.503(4) . ?
C32 H32 0.9300 . ?
C43 H43A 0.9700 . ?
C43 H43B 0.9700 . ?
C22 H22 0.9300 . ?
C22 C23 1.381(4) . ?
C23 H23 0.9300 . ?

loop_
_geom_torsion_atom_site_label_1
_geom_torsion_atom_site_label_2
_geom_torsion_atom_site_label_3
_geom_torsion_atom_site_label_4
_geom_torsion
_geom_torsion_site_symmetry_1
_geom_torsion_site_symmetry_2
_geom_torsion_site_symmetry_3
_geom_torsion_site_symmetry_4
_geom_torsion_publ_flag
O2 C7 C8 N1 -169.39(18) . . . . ?
O2 C7 C8 C15 -57.9(2) . . . . ?
O2 C7 C8 C9 72.0(2) . . . . ?
N1 C1 C6 C7 10.2(2) . . . . ?
N1 C1 C6 C5 -174.67(18) . . . . ?
N1 C1 C2 C3 175.5(2) . . . . ?
N1 C8 C9 C10 7.1(2) . . . . ?
N1 C8 C9 C14 -170.60(17) . . . . ?
N1 C16 C17 C18 -121.8(2) . . . . ?
O3 C35 C34 N5 59.6(3) . . . . ?
O3 C35 C34 C40 -179.0(2) . . . . ?
O3 C35 C34 C26 -52.4(3) . . . . ?
N2 C15 C8 N1 -26.22(16) . . . . ?
N2 C15 C8 C7 -138.80(15) . . . . ?
N2 C15 C8 C9 95.69(17) . . . . ?
N2 C15 C20 C25 113.19(19) . . . . ?
N2 C15 C20 C21 -67.0(3) . . . . ?
N2 C15 C52 O1 60.3(3) . . . . ?
N2 C15 C52 N3 -119.39(18) . . . . ?
N2 C16 C17 C18 -6.7(3) . . . . ?
N2 C19 C18 C17 -41.2(2) . . . . ?
N6 C36 C40 C34 -0.9(2) . . . . ?
N6 C36 C40 C41 -180.0(2) . . . . ?
N6 C36 C37 C38 179.6(2) . . . . ?
N6 C35 C34 N5 -119.58(19) . . . . ?
N6 C35 C34 C40 1.8(2) . . . . ?
N6 C35 C34 C26 128.45(18) . . . . ?
N4 C26 C27 O4 -169.89(19) . . . . ?
N4 C26 C27 C28 8.61(19) . . . . ?
N4 C26 C34 N5 -25.67(17) . . . . ?
N4 C26 C34 C40 -156.84(15) . . . . ?
N4 C26 C34 C35 86.91(17) . . . . ?
N4 C33 C32 C31 177.9(2) . . . . ?
N4 C42 C43 C44 -121.2(2) . . . . ?
N3 C25 C24 C23 179.5(3) . . . . ?
N5 C45 C44 C43 -40.4(3) . . . . ?
N5 C42 C43 C44 -6.0(3) . . . . ?
C1 N1 C8 C7 -4.29(19) . . . . ?
C1 N1 C8 C15 -125.29(15) . . . . ?
C1 N1 C8 C9 110.53(16) . . . . ?
C1 N1 C16 N2 138.45(16) . . . . ?
C1 N1 C16 C17 -106.2(2) . . . . ?
C1 C6 C7 O2 167.2(2) . . . . ?
C1 C6 C7 C8 -12.3(2) . . . . ?
C1 C6 C5 C4 -1.9(3) . . . . ?
C1 C2 C3 C4 0.5(4) . . . . ?
C6 C1 C2 C3 -4.5(3) . . . . ?
C6 C7 C8 N1 10.06(18) . . . . ?
C6 C7 C8 C15 121.59(17) . . . . ?
C6 C7 C8 C9 -108.53(16) . . . . ?
C6 C5 C4 C3 -2.1(4) . . . . ?
C7 C6 C5 C4 172.0(2) . . . . ?
C7 C8 C9 C10 120.45(18) . . . . ?
C7 C8 C9 C14 -57.3(2) . . . . ?
C46 C47 C48 C49 1.0(4) . . . . ?
C46 C26 C27 O4 70.9(2) . . . . ?
C46 C26 C27 C28 -110.65(17) . . . . ?
C46 C26 C34 N5 96.54(18) . . . . ?
C46 C26 C34 C40 -34.6(2) . . . . ?
C46 C26 C34 C35 -150.88(16) . . . . ?
C46 C51 C50 C49 0.5(4) . . . . ?
C36 N6 C35 O3 178.4(2) . . . . ?
C36 N6 C35 C34 -2.5(3) . . . . ?
C36 C40 C34 N5 113.34(19) . . . . ?
C36 C40 C34 C35 -0.5(2) . . . . ?
C36 C40 C34 C26 -120.73(19) . . . . ?
C36 C40 C41 C39 0.5(3) . . . . ?
C36 C37 C38 C39 -0.1(4) . . . . ?
C15 N2 C16 N1 -26.21(18) . . . . ?
C15 N2 C16 C17 -147.33(17) . . . . ?
C15 N2 C19 C18 159.12(18) . . . . ?
C15 C8 C9 C10 -109.4(2) . . . . ?
C15 C8 C9 C14 72.8(2) . . . . ?
C15 C20 C25 N3 -0.5(3) . . . . ?
C15 C20 C25 C24 178.7(2) . . . . ?
C15 C20 C21 C22 -179.0(2) . . . . ?
C8 N1 C1 C6 -3.4(2) . . . . ?
C8 N1 C1 C2 176.57(19) . . . . ?
C8 N1 C16 N2 8.67(19) . . . . ?
C8 N1 C16 C17 124.02(17) . . . . ?
C8 C15 C20 C25 -121.29(18) . . . . ?
C8 C15 C20 C21 58.5(3) . . . . ?
C8 C15 C52 O1 -50.9(3) . . . . ?
C8 C15 C52 N3 129.37(18) . . . . ?
C8 C9 C10 C11 -179.40(19) . . . . ?
C8 C9 C14 C13 179.44(19) . . . . ?
C20 C15 C8 N1 -156.88(15) . . . . ?
C20 C15 C8 C7 90.55(19) . . . . ?
C20 C15 C8 C9 -35.0(2) . . . . ?
C20 C15 C52 O1 -178.9(2) . . . . ?
C20 C15 C52 N3 1.4(2) . . . . ?
C20 C25 C24 C23 0.5(4) . . . . ?
C20 C21 C22 C23 0.1(4) . . . . ?
C9 C10 C11 C12 -0.1(4) . . . . ?
C9 C14 C13 C12 0.0(4) . . . . ?
C40 C36 C37 C38 0.2(4) . . . . ?
C40 C41 C39 C38 -0.4(4) . . . . ?
C10 C9 C14 C13 1.7(3) . . . . ?
C10 C11 C12 C13 1.7(4) . . . . ?
C2 C1 C6 C7 -169.82(18) . . . . ?
C2 C1 C6 C5 5.3(3) . . . . ?
C28 C33 C32 C31 -3.3(3) . . . . ?
C28 C29 C30 C31 -1.1(4) . . . . ?
C16 N1 C1 C6 -134.38(18) . . . . ?
C16 N1 C1 C2 45.6(3) . . . . ?
C16 N1 C8 C7 131.85(15) . . . . ?
C16 N1 C8 C15 10.85(17) . . . . ?
C16 N1 C8 C9 -113.33(16) . . . . ?
C16 N2 C15 C8 32.79(17) . . . . ?
C16 N2 C15 C20 166.20(15) . . . . ?
C16 N2 C15 C52 -82.09(18) . . . . ?
C16 N2 C19 C18 38.2(2) . . . . ?
C16 C17 C18 C19 29.5(3) . . . . ?
C35 N6 C36 C40 2.2(3) . . . . ?
C35 N6 C36 C37 -177.3(2) . . . . ?
C47 C46 C26 N4 14.0(2) . . . . ?
C47 C46 C26 C27 127.52(18) . . . . ?
C47 C46 C26 C34 -102.5(2) . . . . ?
C47 C46 C51 C50 -0.8(3) . . . . ?
C47 C48 C49 C50 -1.3(4) . . . . ?
C14 C9 C10 C11 -1.6(3) . . . . ?
C14 C13 C12 C11 -1.7(4) . . . . ?
C26 N4 C33 C28 -4.4(2) . . . . ?
C26 N4 C33 C32 174.5(2) . . . . ?
C26 N4 C42 N5 9.8(2) . . . . ?
C26 N4 C42 C43 125.08(19) . . . . ?
C26 C46 C47 C48 -179.98(19) . . . . ?
C26 C46 C51 C50 179.3(2) . . . . ?
C27 C28 C33 N4 10.1(2) . . . . ?
C27 C28 C33 C32 -168.87(19) . . . . ?
C27 C28 C29 C30 169.5(2) . . . . ?
C27 C26 C34 N5 -137.58(16) . . . . ?
C27 C26 C34 C40 91.25(19) . . . . ?
C27 C26 C34 C35 -25.0(2) . . . . ?
C52 N3 C25 C20 1.5(3) . . . . ?
C52 N3 C25 C24 -177.6(3) . . . . ?
C52 C15 C8 N1 86.01(16) . . . . ?
C52 C15 C8 C7 -26.6(2) . . . . ?
C52 C15 C8 C9 -152.08(15) . . . . ?
C52 C15 C20 C25 -0.6(2) . . . . ?
C52 C15 C20 C21 179.3(2) . . . . ?
C34 N5 C45 C44 158.9(2) . . . . ?
C34 N5 C42 N4 -26.86(19) . . . . ?
C34 N5 C42 C43 -148.53(17) . . . . ?
C34 C40 C41 C39 -178.3(2) . . . . ?
C34 C26 C27 O4 -58.9(3) . . . . ?
C34 C26 C27 C28 119.61(17) . . . . ?
C25 N3 C52 O1 178.5(2) . . . . ?
C25 N3 C52 C15 -1.8(3) . . . . ?
C25 C20 C21 C22 0.8(3) . . . . ?
C25 C24 C23 C22 0.5(5) . . . . ?
C5 C6 C7 O2 -7.3(4) . . . . ?
C5 C6 C7 C8 173.2(2) . . . . ?
C5 C4 C3 C2 2.8(4) . . . . ?
C21 C20 C25 N3 179.7(2) . . . . ?
C21 C20 C25 C24 -1.2(4) . . . . ?
C21 C22 C23 C24 -0.8(5) . . . . ?
C19 N2 C15 C8 -88.36(19) . . . . ?
C19 N2 C15 C20 45.0(2) . . . . ?
C19 N2 C15 C52 156.76(17) . . . . ?
C19 N2 C16 N1 101.44(18) . . . . ?
C19 N2 C16 C17 -19.7(2) . . . . ?
C51 C46 C47 C48 0.0(3) . . . . ?
C51 C46 C26 N4 -166.04(18) . . . . ?
C51 C46 C26 C27 -52.5(2) . . . . ?
C51 C46 C26 C34 77.4(2) . . . . ?
C33 N4 C26 C46 112.84(17) . . . . ?
C33 N4 C26 C27 -2.84(19) . . . . ?
C33 N4 C26 C34 -123.20(15) . . . . ?
C33 N4 C42 N5 137.10(17) . . . . ?
C33 N4 C42 C43 -107.6(2) . . . . ?
C33 C28 C27 O4 167.1(2) . . . . ?
C33 C28 C27 C26 -11.3(2) . . . . ?
C33 C28 C29 C30 -2.3(3) . . . . ?
C48 C49 C50 C51 0.6(4) . . . . ?
C37 C36 C40 C34 178.6(2) . . . . ?
C37 C36 C40 C41 -0.5(4) . . . . ?
C37 C38 C39 C41 0.2(4) . . . . ?
C41 C40 C34 N5 -67.8(3) . . . . ?
C41 C40 C34 C35 178.4(2) . . . . ?
C41 C40 C34 C26 58.2(3) . . . . ?
C29 C28 C27 O4 -5.6(4) . . . . ?
C29 C28 C27 C26 176.0(2) . . . . ?
C29 C28 C33 N4 -176.45(19) . . . . ?
C29 C28 C33 C32 4.6(3) . . . . ?
C45 N5 C34 C40 43.7(2) . . . . ?
C45 N5 C34 C35 155.41(17) . . . . ?
C45 N5 C34 C26 -89.2(2) . . . . ?
C45 N5 C42 N4 101.52(19) . . . . ?
C45 N5 C42 C43 -20.2(2) . . . . ?
C45 C44 C43 C42 28.8(3) . . . . ?
C42 N4 C26 C46 -114.27(17) . . . . ?
C42 N4 C26 C27 130.06(16) . . . . ?
C42 N4 C26 C34 9.70(18) . . . . ?
C42 N4 C33 C28 -132.80(19) . . . . ?
C42 N4 C33 C32 46.1(3) . . . . ?
C42 N5 C34 C40 165.85(16) . . . . ?
C42 N5 C34 C35 -82.45(18) . . . . ?
C42 N5 C34 C26 32.93(18) . . . . ?
C42 N5 C45 C44 37.5(2) . . . . ?
C30 C31 C32 C33 0.0(4) . . . . ?
C32 C31 C30 C29 2.3(4) . . . . ?

loop_
_twin_individual_id
_twin_individual_mass_fraction_refined
_oxdiff_twin_reflns_isolated
_oxdiff_twin_reflns_overlapped
_twin_individual_twin_lattice_type
_twin_individual_twin_matrix_11
_twin_individual_twin_matrix_12
_twin_individual_twin_matrix_13
_twin_individual_twin_matrix_21
_twin_individual_twin_matrix_22
_twin_individual_twin_matrix_23
_twin_individual_twin_matrix_31
_twin_individual_twin_matrix_32
_twin_individual_twin_matrix_33
1 0.5540(11) 13060 29062 ref 1.0000 0.0000 0.0000 0.0000 1.0000 0.0000 0.0000 0.0000 1.0000
2 0.4460(11) 0 29062 nmt 1.0006 0.0005 -0.0037 -0.0014 -1.0004 0.0009 0.5359 -0.0009 -1.0002

loop_
_exptl_oxdiff_crystal_face_indexfrac_h
_exptl_oxdiff_crystal_face_indexfrac_k
_exptl_oxdiff_crystal_face_indexfrac_l
_exptl_oxdiff_crystal_face_x
_exptl_oxdiff_crystal_face_y
_exptl_oxdiff_crystal_face_z
-2.7584 -2.5055 -10.0068 0.5635 -0.8178 0.1169
5.0050 5.6925 3.9273 -0.3432 0.5016 0.7941
-3.8385 -4.8524 2.4588 -0.0010 -0.0093 -1.0000
3.1849 7.6850 3.4996 0.0132 0.5937 0.8046
-2.0005 -7.9729 -6.9139 -0.0210 -0.8733 -0.4868
-0.8233 -3.7657 -10.3598 0.2766 -0.9321 0.2337
-4.9307 -1.6103 -8.0306 0.7838 -0.5998 -0.1610
6.3186 2.2988 2.8382 -0.6733 0.2361 0.7007
5.5210 3.8243 0.1732 -0.3683 0.1279 0.9209
-6.3409 -2.1607 -3.0340 0.6934 -0.2432 -0.6783
1.0378 -4.3493 6.4714 -0.6834 0.2429 -0.6885
-6.5036 -0.5044 -1.0939 0.7413 -0.0172 -0.6710
5.4493 -4.7909 0.3872 -0.9503 -0.2828 0.1303
-5.3865 4.8967 -0.4389 0.9526 0.2834 -0.1108
4.7904 -5.8334 -2.8126 -0.8114 -0.5593 0.1700
-3.4615 7.4793 1.9237 0.8110 0.5581 0.1756
-5.1055 5.1351 3.0336 0.7903 0.5450 -0.2801
-4.3796 4.5290 5.8838 0.5474 0.7133 -0.4376
3.6872 -6.2983 -5.7039 -0.5968 -0.7786 0.1941
-0.2102 2.2420 10.0805 -0.2517 0.8501 -0.4625
1.5007 8.5378 5.2295 0.1864 0.7850 0.5907
1.0735 -0.8508 -9.3765 0.2189 -0.7414 0.6344
